data_2238667
loop_
_publ_author_name
'Skobridis, Konstantinos'
'Theodorou, Vassiliki'
'Paraskevopoulos, Georgios'
'Seichter, Wilhelm'
'Weber, Edwin'

_publ_section_title
;
 3,3''-Bis(9-hydroxyfluoren-9-yl)-1,1':3',1''-terphenyl
;
_journal_issue 10
_journal_name_full 'Acta Crystallographica Section E'
_journal_page_first o1514
_journal_page_last o1515
_journal_paper_doi 10.1107/S1600536813024033
_journal_volume 69
_journal_year 2013
_chemical_formula_iupac 'C44 H30 O2'
_chemical_formula_moiety 'C44 H30 O2'
_chemical_formula_sum 'C44 H30 O2'
_chemical_formula_weight 590.68
_chemical_melting_point_gt 485
_chemical_melting_point_lt 487
_chemical_name_systematic
;
3,3''-Bis(9-hydroxyfluoren-9-yl)-1,1':3',1''-terphenyl
;
_space_group_IT_number 2
_symmetry_cell_setting triclinic
_symmetry_space_group_name_Hall '-P 1'
_symmetry_space_group_name_H-M 'P -1'
_atom_sites_solution_hydrogens geom
_atom_sites_solution_primary direct
_atom_sites_solution_secondary difmap
_audit_creation_method SHELXL97
_cell_angle_alpha 76.0700(10)
_cell_angle_beta 78.0800(10)
_cell_angle_gamma 66.9170(10)
_cell_formula_units_Z 4
_cell_length_a 11.2292(3)
_cell_length_b 12.4823(3)
_cell_length_c 24.4440(5)
_cell_measurement_reflns_used 9885
_cell_measurement_temperature 150(2)
_cell_measurement_theta_max 28.35
_cell_measurement_theta_min 2.28
_cell_volume 3034.98(13)
_computing_cell_refinement '<i>SAINT</i> (Bruker, 2007)'
_computing_data_collection '<i>APEX2</i> (Bruker, 2007)'
_computing_data_reduction '<i>SAINT</i> (Bruker, 2007)'
_computing_molecular_graphics '<i>ORTEP-3 for Windows</i> (Farrugia, 2012)'
_computing_publication_material '<i>SHELXTL</i> (Sheldrick, 2008)'
_computing_structure_refinement '<i>SHELXL97</i> (Sheldrick, 2008)'
_computing_structure_solution '<i>SHELXS97</i> (Sheldrick, 2008)'
_diffrn_ambient_temperature 150(2)
_diffrn_measured_fraction_theta_full 0.999
_diffrn_measured_fraction_theta_max 0.999
_diffrn_measurement_device_type 'Bruker X8 APEXII CCD'
_diffrn_measurement_method '\f- and \w-scans'
_diffrn_radiation_monochromator graphite
_diffrn_radiation_source 'fine-focus sealed tube'
_diffrn_radiation_type MoK\a
_diffrn_radiation_wavelength 0.71073
_diffrn_reflns_av_R_equivalents 0.0350
_diffrn_reflns_av_sigmaI/netI 0.0397
_diffrn_reflns_limit_h_max 14
_diffrn_reflns_limit_h_min -14
_diffrn_reflns_limit_k_max 16
_diffrn_reflns_limit_k_min -16
_diffrn_reflns_limit_l_max 31
_diffrn_reflns_limit_l_min -31
_diffrn_reflns_number 55787
_diffrn_reflns_theta_full 27.40
_diffrn_reflns_theta_max 27.40
_diffrn_reflns_theta_min 0.87
_exptl_absorpt_coefficient_mu 0.078
_exptl_absorpt_correction_type none
_exptl_crystal_colour colourless
_exptl_crystal_density_diffrn 1.293
_exptl_crystal_density_method 'not measured'
_exptl_crystal_description irregular
_exptl_crystal_F_000 1240
_exptl_crystal_size_max 0.32
_exptl_crystal_size_mid 0.18
_exptl_crystal_size_min 0.06
_refine_diff_density_max 0.242
_refine_diff_density_min -0.221
_refine_ls_extinction_method none
_refine_ls_goodness_of_fit_ref 1.028
_refine_ls_hydrogen_treatment mixed
_refine_ls_matrix_type full
_refine_ls_number_parameters 845
_refine_ls_number_reflns 13774
_refine_ls_number_restraints 4
_refine_ls_restrained_S_all 1.029
_refine_ls_R_factor_all 0.0705
_refine_ls_R_factor_gt 0.0439
_refine_ls_shift/su_max 0.000
_refine_ls_shift/su_mean 0.000
_refine_ls_structure_factor_coef Fsqd
_refine_ls_weighting_details 'calc w=1/[\s^2^(Fo^2^)+(0.0457P)^2^+0.7340P] where P=(Fo^2^+2Fc^2^)/3'
_refine_ls_weighting_scheme calc
_refine_ls_wR_factor_gt 0.0965
_refine_ls_wR_factor_ref 0.1088
_reflns_number_gt 9930
_reflns_number_total 13774
_reflns_threshold_expression I>2\s(I)
_cod_data_source_file rk2410.cif
_cod_data_source_block I
_cod_original_cell_volume 3034.99(13)
_cod_database_code 2238667

loop_
_symmetry_equiv_pos_as_xyz
'x, y, z'
'-x, -y, -z'

loop_
_atom_site_type_symbol
_atom_site_label
_atom_site_fract_x
_atom_site_fract_y
_atom_site_fract_z
_atom_site_U_iso_or_equiv
_atom_site_adp_type
_atom_site_calc_flag
_atom_site_refinement_flags
_atom_site_occupancy
_atom_site_symmetry_multiplicity
O O1 0.94347(11) 0.99066(10) 0.89442(4) 0.0298(2) Uani d D 1 1
H H1 0.9865(18) 1.0357(15) 0.8911(8) 0.058(6) Uiso d D 1 1
O O2 -0.06412(10) 0.85199(9) 1.09227(4) 0.0270(2) Uani d D 1 1
H H2 -0.1445(10) 0.8725(18) 1.0921(9) 0.058(6) Uiso d D 1 1
C C1 1.12300(14) 0.86200(13) 0.83697(6) 0.0271(3) Uani d . 1 1
C C2 1.19755(16) 0.77159(15) 0.87461(8) 0.0379(4) Uani d . 1 1
H H2AA 1.1594 0.7462 0.9114 0.045 Uiso calc R 1 1
C C3 1.33026(18) 0.71841(17) 0.85737(10) 0.0499(5) Uani d . 1 1
H H3 1.3832 0.6555 0.8826 0.060 Uiso calc R 1 1
C C4 1.38572(17) 0.75594(18) 0.80409(10) 0.0503(5) Uani d . 1 1
H H4 1.4764 0.7183 0.7932 0.060 Uiso calc R 1 1
C C5 1.31174(17) 0.84740(17) 0.76627(8) 0.0420(4) Uani d . 1 1
H H5 1.3508 0.8731 0.7297 0.050 Uiso calc R 1 1
C C6 1.17897(15) 0.90096(14) 0.78287(7) 0.0299(3) Uani d . 1 1
C C7 1.07732(15) 0.99960(14) 0.75333(6) 0.0292(3) Uani d . 1 1
C C8 1.08036(19) 1.06728(16) 0.69911(7) 0.0415(4) Uani d . 1 1
H H8 1.1594 1.0530 0.6739 0.050 Uiso calc R 1 1
C C9 0.9664(2) 1.15561(17) 0.68269(7) 0.0459(5) Uani d . 1 1
H H9 0.9676 1.2022 0.6457 0.055 Uiso calc R 1 1
C C10 0.85090(19) 1.17759(15) 0.71886(8) 0.0421(4) Uani d . 1 1
H H10 0.7740 1.2392 0.7066 0.051 Uiso calc R 1 1
C C11 0.84615(16) 1.11050(14) 0.77289(7) 0.0323(4) Uani d . 1 1
H H11 0.7666 1.1248 0.7977 0.039 Uiso calc R 1 1
C C12 0.95974(15) 1.02239(13) 0.78973(6) 0.0255(3) Uani d . 1 1
C C13 0.97803(14) 0.93475(13) 0.84594(6) 0.0238(3) Uani d . 1 1
C C14 0.88925(13) 0.86512(12) 0.85287(6) 0.0218(3) Uani d . 1 1
C C15 0.92373(14) 0.77027(13) 0.82483(6) 0.0247(3) Uani d . 1 1
H H15 1.0080 0.7427 0.8040 0.030 Uiso calc R 1 1
C C16 0.83589(14) 0.71609(13) 0.82719(6) 0.0251(3) Uani d . 1 1
H H16 0.8600 0.6519 0.8077 0.030 Uiso calc R 1 1
C C17 0.71268(14) 0.75488(12) 0.85783(6) 0.0234(3) Uani d . 1 1
H H17 0.6525 0.7179 0.8588 0.028 Uiso calc R 1 1
C C18 0.67726(13) 0.84809(12) 0.88717(5) 0.0210(3) Uani d . 1 1
C C19 0.76591(13) 0.90268(12) 0.88367(6) 0.0218(3) Uani d . 1 1
H H19 0.7416 0.9674 0.9028 0.026 Uiso calc R 1 1
C C20 0.54817(13) 0.88801(12) 0.92254(6) 0.0216(3) Uani d . 1 1
C C21 0.48126(14) 1.00700(13) 0.92661(6) 0.0243(3) Uani d . 1 1
H H21 0.5180 1.0644 0.9066 0.029 Uiso calc R 1 1
C C22 0.36119(14) 1.04162(13) 0.95977(6) 0.0258(3) Uani d . 1 1
H H22 0.3158 1.1229 0.9620 0.031 Uiso calc R 1 1
C C23 0.30668(14) 0.95900(13) 0.98970(6) 0.0251(3) Uani d . 1 1
H H23 0.2240 0.9842 1.0120 0.030 Uiso calc R 1 1
C C24 0.37232(13) 0.83886(13) 0.98735(6) 0.0223(3) Uani d . 1 1
C C25 0.49253(14) 0.80609(13) 0.95310(6) 0.0230(3) Uani d . 1 1
H H25 0.5379 0.7249 0.9506 0.028 Uiso calc R 1 1
C C26 0.32002(13) 0.74718(13) 1.02154(6) 0.0224(3) Uani d . 1 1
C C27 0.40254(14) 0.63031(13) 1.03636(6) 0.0252(3) Uani d . 1 1
H H27 0.4936 0.6085 1.0242 0.030 Uiso calc R 1 1
C C28 0.35372(14) 0.54571(13) 1.06855(6) 0.0258(3) Uani d . 1 1
H H28 0.4110 0.4659 1.0772 0.031 Uiso calc R 1 1
C C29 0.22209(14) 0.57635(13) 1.08829(6) 0.0242(3) Uani d . 1 1
H H29 0.1893 0.5178 1.1105 0.029 Uiso calc R 1 1
C C30 0.13789(13) 0.69292(12) 1.07553(6) 0.0215(3) Uani d . 1 1
C C31 0.18631(14) 0.77647(13) 1.04124(6) 0.0224(3) Uani d . 1 1
H H31 0.1279 0.8551 1.0308 0.027 Uiso calc R 1 1
C C32 -0.00592(13) 0.72451(12) 1.09871(6) 0.0225(3) Uani d . 1 1
C C33 -0.07417(13) 0.67342(13) 1.06951(6) 0.0241(3) Uani d . 1 1
C C34 -0.08402(15) 0.69123(14) 1.01235(6) 0.0303(3) Uani d . 1 1
H H34 -0.0481 0.7430 0.9855 0.036 Uiso calc R 1 1
C C35 -0.14767(16) 0.63166(15) 0.99506(7) 0.0375(4) Uani d . 1 1
H H35 -0.1549 0.6423 0.9559 0.045 Uiso calc R 1 1
C C36 -0.20056(17) 0.55699(16) 1.03447(8) 0.0424(4) Uani d . 1 1
H H36 -0.2440 0.5173 1.0219 0.051 Uiso calc R 1 1
C C37 -0.19141(16) 0.53890(15) 1.09183(8) 0.0370(4) Uani d . 1 1
H H37 -0.2283 0.4877 1.1186 0.044 Uiso calc R 1 1
C C38 -0.12712(14) 0.59729(13) 1.10932(6) 0.0266(3) Uani d . 1 1
C C39 -0.09714(14) 0.59233(13) 1.16595(6) 0.0259(3) Uani d . 1 1
C C40 -0.12494(16) 0.52828(14) 1.21874(7) 0.0331(4) Uani d . 1 1
H H40 -0.1745 0.4796 1.2228 0.040 Uiso calc R 1 1
C C41 -0.07897(17) 0.53695(15) 1.26528(7) 0.0371(4) Uani d . 1 1
H H41 -0.0965 0.4931 1.3015 0.044 Uiso calc R 1 1
C C42 -0.00772(17) 0.60871(15) 1.25964(7) 0.0360(4) Uani d . 1 1
H H42 0.0231 0.6134 1.2920 0.043 Uiso calc R 1 1
C C43 0.01929(15) 0.67407(14) 1.20693(6) 0.0293(3) Uani d . 1 1
H H43 0.0679 0.7235 1.2031 0.035 Uiso calc R 1 1
C C44 -0.02603(13) 0.66525(12) 1.16066(6) 0.0232(3) Uani d . 1 1
O O1A 1.41120(11) 0.32518(9) 0.59705(5) 0.0357(3) Uani d D 1 1
H H1A 1.4660(16) 0.3507(17) 0.6037(8) 0.055(6) Uiso d D 1 1
O O2A 0.44394(10) 0.54003(10) 0.39659(5) 0.0293(2) Uani d D 1 1
H H2A 0.3615(10) 0.5663(18) 0.3979(9) 0.068(7) Uiso d D 1 1
C C1A 1.44187(15) 0.15094(13) 0.67427(6) 0.0257(3) Uani d . 1 1
C C2A 1.32848(16) 0.17143(14) 0.71175(7) 0.0331(4) Uani d . 1 1
H H2AB 1.2472 0.2245 0.6997 0.040 Uiso calc R 1 1
C C3A 1.33615(18) 0.11247(16) 0.76755(7) 0.0417(4) Uani d . 1 1
H H3A 1.2595 0.1261 0.7943 0.050 Uiso calc R 1 1
C C4A 1.45487(19) 0.03382(17) 0.78450(7) 0.0443(4) Uani d . 1 1
H H4A 1.4580 -0.0072 0.8226 0.053 Uiso calc R 1 1
C C5A 1.56883(17) 0.01375(15) 0.74710(7) 0.0369(4) Uani d . 1 1
H H5A 1.6499 -0.0396 0.7593 0.044 Uiso calc R 1 1
C C6A 1.56194(15) 0.07326(13) 0.69149(6) 0.0269(3) Uani d . 1 1
C C7A 1.66334(14) 0.07059(12) 0.64249(6) 0.0261(3) Uani d . 1 1
C C8A 1.79803(15) 0.01418(14) 0.63803(7) 0.0332(4) Uani d . 1 1
H H8A 1.8391 -0.0360 0.6700 0.040 Uiso calc R 1 1
C C9A 1.87136(16) 0.03244(15) 0.58611(8) 0.0387(4) Uani d . 1 1
H H9A 1.9636 -0.0055 0.5825 0.046 Uiso calc R 1 1
C C10A 1.81221(17) 0.10512(15) 0.53940(8) 0.0379(4) Uani d . 1 1
H H10A 1.8642 0.1163 0.5041 0.045 Uiso calc R 1 1
C C11A 1.67762(16) 0.16195(14) 0.54350(7) 0.0336(4) Uani d . 1 1
H H11A 1.6372 0.2126 0.5115 0.040 Uiso calc R 1 1
C C12A 1.60384(15) 0.14348(13) 0.59493(6) 0.0268(3) Uani d . 1 1
C C13A 1.45695(14) 0.19901(12) 0.61050(6) 0.0263(3) Uani d . 1 1
C C14A 1.37525(14) 0.15922(13) 0.58288(6) 0.0250(3) Uani d . 1 1
C C15A 1.41270(16) 0.04087(14) 0.57924(7) 0.0331(4) Uani d . 1 1
H H15A 1.4936 -0.0144 0.5909 0.040 Uiso calc R 1 1
C C16A 1.33264(16) 0.00314(14) 0.55870(7) 0.0358(4) Uani d . 1 1
H H16A 1.3590 -0.0779 0.5562 0.043 Uiso calc R 1 1
C C17A 1.21453(15) 0.08276(13) 0.54183(6) 0.0298(3) Uani d . 1 1
H H17A 1.1602 0.0561 0.5278 0.036 Uiso calc R 1 1
C C18A 1.17481(14) 0.20167(13) 0.54526(6) 0.0237(3) Uani d . 1 1
C C19A 1.25665(14) 0.23819(13) 0.56608(6) 0.0244(3) Uani d . 1 1
H H19A 1.2304 0.3191 0.5688 0.029 Uiso calc R 1 1
C C20A 1.04741(14) 0.28872(12) 0.52785(6) 0.0229(3) Uani d . 1 1
C C21A 0.97615(14) 0.38363(13) 0.55611(6) 0.0250(3) Uani d . 1 1
H H21A 1.0091 0.3934 0.5867 0.030 Uiso calc R 1 1
C C22A 0.85781(14) 0.46352(13) 0.53978(6) 0.0270(3) Uani d . 1 1
H H22A 0.8099 0.5281 0.5592 0.032 Uiso calc R 1 1
C C23A 0.80815(14) 0.45033(13) 0.49536(6) 0.0254(3) Uani d . 1 1
H H23A 0.7262 0.5056 0.4849 0.030 Uiso calc R 1 1
C C24A 0.87711(14) 0.35678(12) 0.46593(6) 0.0228(3) Uani d . 1 1
C C25A 0.99691(14) 0.27705(12) 0.48319(6) 0.0231(3) Uani d . 1 1
H H25A 1.0454 0.2127 0.4637 0.028 Uiso calc R 1 1
C C26A 0.82490(14) 0.34188(12) 0.41805(6) 0.0231(3) Uani d . 1 1
C C27A 0.90496(14) 0.27128(13) 0.37860(6) 0.0271(3) Uani d . 1 1
H H27A 0.9951 0.2310 0.3823 0.032 Uiso calc R 1 1
C C28A 0.85477(15) 0.25912(14) 0.33404(6) 0.0305(3) Uani d . 1 1
H H28A 0.9100 0.2081 0.3085 0.037 Uiso calc R 1 1
C C29A 0.72513(15) 0.32066(13) 0.32662(6) 0.0286(3) Uani d . 1 1
H H29A 0.6920 0.3138 0.2954 0.034 Uiso calc R 1 1
C C30A 0.64318(14) 0.39281(13) 0.36500(6) 0.0239(3) Uani d . 1 1
C C31A 0.69259(14) 0.40052(13) 0.41083(6) 0.0239(3) Uani d . 1 1
H H31A 0.6355 0.4466 0.4380 0.029 Uiso calc R 1 1
C C32A 0.50106(14) 0.46201(13) 0.35537(6) 0.0250(3) Uani d . 1 1
C C33A 0.42463(14) 0.38268(13) 0.35927(7) 0.0277(3) Uani d . 1 1
C C34A 0.40304(16) 0.29852(14) 0.40431(8) 0.0376(4) Uani d . 1 1
H H34A 0.4390 0.2827 0.4386 0.045 Uiso calc R 1 1
C C35A 0.32739(18) 0.23747(16) 0.39831(10) 0.0502(5) Uani d . 1 1
H H35A 0.3107 0.1799 0.4290 0.060 Uiso calc R 1 1
C C36A 0.27647(19) 0.25950(18) 0.34843(11) 0.0563(6) Uani d . 1 1
H H36A 0.2264 0.2159 0.3450 0.068 Uiso calc R 1 1
C C37A 0.29705(17) 0.34435(17) 0.30308(9) 0.0482(5) Uani d . 1 1
H H37A 0.2609 0.3597 0.2689 0.058 Uiso calc R 1 1
C C38A 0.37171(15) 0.40635(14) 0.30880(7) 0.0317(4) Uani d . 1 1
C C39A 0.41085(15) 0.49906(14) 0.26875(7) 0.0309(4) Uani d . 1 1
C C40A 0.38515(18) 0.55247(16) 0.21365(7) 0.0427(4) Uani d . 1 1
H H40A 0.3326 0.5311 0.1956 0.051 Uiso calc R 1 1
C C41A 0.4372(2) 0.63715(17) 0.18554(7) 0.0487(5) Uani d . 1 1
H H41A 0.4207 0.6738 0.1476 0.058 Uiso calc R 1 1
C C42A 0.51331(19) 0.66985(15) 0.21146(7) 0.0437(4) Uani d . 1 1
H H42A 0.5478 0.7287 0.1914 0.052 Uiso calc R 1 1
C C43A 0.53934(16) 0.61658(14) 0.26691(7) 0.0330(4) Uani d . 1 1
H H43A 0.5918 0.6382 0.2849 0.040 Uiso calc R 1 1
C C44A 0.48756(14) 0.53195(13) 0.29503(6) 0.0264(3) Uani d . 1 1

loop_
_atom_site_aniso_label
_atom_site_aniso_U_11
_atom_site_aniso_U_22
_atom_site_aniso_U_33
_atom_site_aniso_U_12
_atom_site_aniso_U_13
_atom_site_aniso_U_23
O1 0.0302(6) 0.0376(6) 0.0289(6) -0.0191(5) 0.0048(4) -0.0144(5)
O2 0.0185(5) 0.0238(6) 0.0369(6) -0.0063(5) -0.0019(4) -0.0056(4)
C1 0.0208(7) 0.0281(8) 0.0360(8) -0.0108(6) -0.0019(6) -0.0102(6)
C2 0.0293(9) 0.0366(9) 0.0495(10) -0.0126(8) -0.0115(8) -0.0043(8)
C3 0.0309(10) 0.0397(11) 0.0808(15) -0.0065(8) -0.0203(10) -0.0131(10)
C4 0.0204(9) 0.0529(12) 0.0846(15) -0.0093(9) 0.0009(9) -0.0382(11)
C5 0.0292(9) 0.0527(11) 0.0533(11) -0.0201(9) 0.0110(8) -0.0305(9)
C6 0.0240(8) 0.0346(9) 0.0387(9) -0.0160(7) 0.0050(6) -0.0184(7)
C7 0.0325(9) 0.0355(9) 0.0278(8) -0.0216(7) 0.0033(6) -0.0102(6)
C8 0.0532(12) 0.0542(11) 0.0298(9) -0.0374(10) 0.0058(8) -0.0089(8)
C9 0.0715(14) 0.0488(11) 0.0296(9) -0.0393(11) -0.0130(9) 0.0066(8)
C10 0.0546(12) 0.0328(9) 0.0449(10) -0.0204(9) -0.0213(9) 0.0028(8)
C11 0.0318(9) 0.0283(8) 0.0389(9) -0.0133(7) -0.0058(7) -0.0041(7)
C12 0.0279(8) 0.0254(8) 0.0273(7) -0.0146(7) -0.0010(6) -0.0056(6)
C13 0.0205(7) 0.0258(8) 0.0254(7) -0.0088(6) 0.0002(6) -0.0070(6)
C14 0.0202(7) 0.0225(7) 0.0216(7) -0.0082(6) -0.0021(5) -0.0014(5)
C15 0.0194(7) 0.0283(8) 0.0239(7) -0.0075(6) 0.0018(6) -0.0059(6)
C16 0.0263(8) 0.0244(8) 0.0250(7) -0.0086(6) -0.0011(6) -0.0075(6)
C17 0.0228(7) 0.0256(8) 0.0229(7) -0.0110(6) -0.0029(6) -0.0023(6)
C18 0.0191(7) 0.0223(7) 0.0187(6) -0.0061(6) -0.0028(5) 0.0001(5)
C19 0.0223(7) 0.0207(7) 0.0220(7) -0.0081(6) -0.0021(5) -0.0032(5)
C20 0.0184(7) 0.0259(8) 0.0204(7) -0.0077(6) -0.0023(5) -0.0045(6)
C21 0.0224(7) 0.0268(8) 0.0249(7) -0.0113(6) -0.0027(6) -0.0026(6)
C22 0.0218(7) 0.0235(8) 0.0294(8) -0.0047(6) -0.0040(6) -0.0053(6)
C23 0.0183(7) 0.0304(8) 0.0246(7) -0.0067(6) -0.0004(6) -0.0069(6)
C24 0.0183(7) 0.0275(8) 0.0212(7) -0.0084(6) -0.0026(5) -0.0044(6)
C25 0.0204(7) 0.0241(7) 0.0239(7) -0.0074(6) -0.0017(6) -0.0055(6)
C26 0.0206(7) 0.0270(8) 0.0198(7) -0.0084(6) -0.0016(5) -0.0057(6)
C27 0.0170(7) 0.0306(8) 0.0253(7) -0.0064(6) -0.0005(6) -0.0058(6)
C28 0.0224(7) 0.0239(8) 0.0268(7) -0.0037(6) -0.0034(6) -0.0042(6)
C29 0.0236(7) 0.0253(8) 0.0237(7) -0.0103(6) -0.0018(6) -0.0028(6)
C30 0.0187(7) 0.0267(8) 0.0203(7) -0.0089(6) -0.0019(5) -0.0057(6)
C31 0.0199(7) 0.0229(7) 0.0228(7) -0.0057(6) -0.0022(5) -0.0050(6)
C32 0.0189(7) 0.0212(7) 0.0260(7) -0.0061(6) -0.0021(6) -0.0042(6)
C33 0.0162(7) 0.0239(8) 0.0299(8) -0.0034(6) -0.0032(6) -0.0070(6)
C34 0.0233(8) 0.0306(8) 0.0317(8) -0.0020(7) -0.0064(6) -0.0067(6)
C35 0.0307(9) 0.0405(10) 0.0401(9) -0.0013(8) -0.0155(7) -0.0154(8)
C36 0.0305(9) 0.0443(10) 0.0606(12) -0.0096(8) -0.0159(8) -0.0223(9)
C37 0.0285(9) 0.0357(9) 0.0513(10) -0.0148(7) -0.0034(7) -0.0117(8)
C38 0.0183(7) 0.0271(8) 0.0344(8) -0.0071(6) -0.0011(6) -0.0092(6)
C39 0.0181(7) 0.0242(8) 0.0325(8) -0.0058(6) 0.0026(6) -0.0078(6)
C40 0.0288(8) 0.0286(8) 0.0372(9) -0.0119(7) 0.0080(7) -0.0050(7)
C41 0.0394(10) 0.0331(9) 0.0283(8) -0.0093(8) 0.0058(7) -0.0017(7)
C42 0.0389(10) 0.0383(9) 0.0256(8) -0.0078(8) -0.0032(7) -0.0075(7)
C43 0.0268(8) 0.0318(8) 0.0295(8) -0.0100(7) -0.0019(6) -0.0080(6)
C44 0.0172(7) 0.0235(7) 0.0261(7) -0.0052(6) 0.0005(6) -0.0054(6)
O1A 0.0337(6) 0.0204(6) 0.0557(7) -0.0077(5) -0.0239(6) 0.0004(5)
O2A 0.0193(6) 0.0333(6) 0.0350(6) -0.0042(5) -0.0057(5) -0.0129(5)
C1A 0.0265(8) 0.0222(7) 0.0322(8) -0.0086(6) -0.0100(6) -0.0068(6)
C2A 0.0287(8) 0.0328(9) 0.0410(9) -0.0098(7) -0.0058(7) -0.0135(7)
C3A 0.0424(10) 0.0525(11) 0.0367(9) -0.0228(9) 0.0034(8) -0.0174(8)
C4A 0.0566(12) 0.0546(12) 0.0278(9) -0.0275(10) -0.0092(8) -0.0022(8)
C5A 0.0402(10) 0.0379(10) 0.0345(9) -0.0141(8) -0.0168(7) 0.0004(7)
C6A 0.0282(8) 0.0253(8) 0.0313(8) -0.0096(7) -0.0124(6) -0.0047(6)
C7A 0.0253(8) 0.0209(7) 0.0352(8) -0.0083(6) -0.0105(6) -0.0046(6)
C8A 0.0269(8) 0.0263(8) 0.0477(10) -0.0070(7) -0.0141(7) -0.0052(7)
C9A 0.0253(8) 0.0328(9) 0.0621(12) -0.0123(7) -0.0021(8) -0.0159(8)
C10A 0.0374(10) 0.0377(10) 0.0445(10) -0.0211(8) 0.0060(8) -0.0145(8)
C11A 0.0388(10) 0.0325(9) 0.0339(8) -0.0176(8) -0.0076(7) -0.0033(7)
C12A 0.0269(8) 0.0246(8) 0.0325(8) -0.0103(6) -0.0094(6) -0.0053(6)
C13A 0.0249(8) 0.0204(7) 0.0338(8) -0.0058(6) -0.0121(6) -0.0023(6)
C14A 0.0231(7) 0.0259(8) 0.0249(7) -0.0063(6) -0.0086(6) -0.0018(6)
C15A 0.0278(8) 0.0262(8) 0.0434(9) -0.0007(7) -0.0185(7) -0.0061(7)
C16A 0.0342(9) 0.0250(8) 0.0504(10) -0.0034(7) -0.0186(8) -0.0118(7)
C17A 0.0278(8) 0.0308(9) 0.0348(8) -0.0087(7) -0.0120(7) -0.0092(7)
C18A 0.0221(7) 0.0273(8) 0.0206(7) -0.0072(6) -0.0058(6) -0.0027(6)
C19A 0.0255(8) 0.0231(7) 0.0243(7) -0.0071(6) -0.0075(6) -0.0025(6)
C20A 0.0204(7) 0.0246(8) 0.0228(7) -0.0084(6) -0.0051(6) 0.0000(6)
C21A 0.0252(8) 0.0283(8) 0.0231(7) -0.0107(6) -0.0053(6) -0.0040(6)
C22A 0.0251(8) 0.0254(8) 0.0275(8) -0.0063(6) -0.0012(6) -0.0062(6)
C23A 0.0202(7) 0.0250(8) 0.0283(7) -0.0060(6) -0.0057(6) -0.0014(6)
C24A 0.0200(7) 0.0237(7) 0.0221(7) -0.0070(6) -0.0033(5) -0.0002(6)
C25A 0.0209(7) 0.0230(7) 0.0248(7) -0.0063(6) -0.0037(6) -0.0049(6)
C26A 0.0213(7) 0.0223(7) 0.0235(7) -0.0069(6) -0.0055(6) 0.0007(6)
C27A 0.0199(7) 0.0291(8) 0.0277(8) -0.0042(6) -0.0059(6) -0.0024(6)
C28A 0.0254(8) 0.0342(9) 0.0280(8) -0.0035(7) -0.0036(6) -0.0106(6)
C29A 0.0247(8) 0.0334(9) 0.0272(8) -0.0062(7) -0.0081(6) -0.0077(6)
C30A 0.0208(7) 0.0246(8) 0.0257(7) -0.0077(6) -0.0058(6) -0.0017(6)
C31A 0.0204(7) 0.0235(7) 0.0251(7) -0.0045(6) -0.0046(6) -0.0036(6)
C32A 0.0203(7) 0.0250(8) 0.0289(8) -0.0048(6) -0.0059(6) -0.0068(6)
C33A 0.0165(7) 0.0232(8) 0.0397(9) -0.0023(6) -0.0015(6) -0.0092(6)
C34A 0.0249(8) 0.0270(9) 0.0502(10) -0.0030(7) 0.0047(7) -0.0061(7)
C35A 0.0304(10) 0.0282(9) 0.0819(15) -0.0098(8) 0.0161(10) -0.0128(9)
C36A 0.0318(10) 0.0431(11) 0.1030(18) -0.0191(9) 0.0077(11) -0.0333(12)
C37A 0.0290(9) 0.0500(12) 0.0758(14) -0.0127(9) -0.0101(9) -0.0295(10)
C38A 0.0195(8) 0.0298(8) 0.0478(10) -0.0044(7) -0.0079(7) -0.0151(7)
C39A 0.0239(8) 0.0311(8) 0.0364(8) -0.0012(7) -0.0123(7) -0.0114(7)
C40A 0.0402(10) 0.0451(11) 0.0404(10) -0.0017(9) -0.0201(8) -0.0140(8)
C41A 0.0581(12) 0.0435(11) 0.0295(9) 0.0004(10) -0.0147(8) -0.0036(8)
C42A 0.0510(11) 0.0330(10) 0.0365(9) -0.0087(9) -0.0020(8) -0.0008(7)
C43A 0.0337(9) 0.0296(9) 0.0355(9) -0.0099(7) -0.0052(7) -0.0073(7)
C44A 0.0215(7) 0.0246(8) 0.0311(8) -0.0031(6) -0.0082(6) -0.0059(6)

loop_
_atom_type_symbol
_atom_type_description
_atom_type_scat_dispersion_real
_atom_type_scat_dispersion_imag
_atom_type_scat_source
C C 0.0033 0.0016 'International Tables Vol C Tables 4.2.6.8 and 6.1.1.4'
H H 0.0000 0.0000 'International Tables Vol C Tables 4.2.6.8 and 6.1.1.4'
O O 0.0106 0.0060 'International Tables Vol C Tables 4.2.6.8 and 6.1.1.4'

loop_
_geom_angle_atom_site_label_1
_geom_angle_atom_site_label_2
_geom_angle_atom_site_label_3
_geom_angle
C13 O1 H1 110.5(14)
C32 O2 H2 108.7(14)
C2 C1 C6 121.17(15)
C2 C1 C13 128.26(14)
C6 C1 C13 110.55(13)
C1 C2 C3 118.30(17)
C1 C2 H2AA 120.8
C3 C2 H2AA 120.8
C4 C3 C2 120.78(18)
C4 C3 H3 119.6
C2 C3 H3 119.6
C3 C4 C5 121.25(17)
C3 C4 H4 119.4
C5 C4 H4 119.4
C4 C5 C6 118.55(17)
C4 C5 H5 120.7
C6 C5 H5 120.7
C5 C6 C1 119.95(16)
C5 C6 C7 131.22(15)
C1 C6 C7 108.82(13)
C8 C7 C12 119.53(16)
C8 C7 C6 131.96(15)
C12 C7 C6 108.52(13)
C9 C8 C7 118.76(16)
C9 C8 H8 120.6
C7 C8 H8 120.6
C10 C9 C8 121.35(16)
C10 C9 H9 119.3
C8 C9 H9 119.3
C9 C10 C11 120.57(17)
C9 C10 H10 119.7
C11 C10 H10 119.7
C12 C11 C10 118.45(16)
C12 C11 H11 120.8
C10 C11 H11 120.8
C11 C12 C7 121.34(14)
C11 C12 C13 128.05(13)
C7 C12 C13 110.56(13)
O1 C13 C1 112.25(12)
O1 C13 C14 107.04(11)
C1 C13 C14 114.50(12)
O1 C13 C12 113.36(12)
C1 C13 C12 101.52(11)
C14 C13 C12 108.22(12)
C19 C14 C15 118.63(13)
C19 C14 C13 119.65(12)
C15 C14 C13 121.47(12)
C16 C15 C14 120.32(13)
C16 C15 H15 119.8
C14 C15 H15 119.8
C15 C16 C17 120.51(14)
C15 C16 H16 119.7
C17 C16 H16 119.7
C16 C17 C18 120.05(14)
C16 C17 H17 120.0
C18 C17 H17 120.0
C19 C18 C17 118.71(13)
C19 C18 C20 119.99(13)
C17 C18 C20 121.29(13)
C18 C19 C14 121.76(13)
C18 C19 H19 119.1
C14 C19 H19 119.1
C25 C20 C21 118.43(12)
C25 C20 C18 120.20(12)
C21 C20 C18 121.36(12)
C22 C21 C20 120.10(13)
C22 C21 H21 120.0
C20 C21 H21 120.0
C23 C22 C21 120.77(14)
C23 C22 H22 119.6
C21 C22 H22 119.6
C22 C23 C24 120.54(13)
C22 C23 H23 119.7
C24 C23 H23 119.7
C23 C24 C25 117.72(13)
C23 C24 C26 121.86(12)
C25 C24 C26 120.38(13)
C20 C25 C24 122.42(13)
C20 C25 H25 118.8
C24 C25 H25 118.8
C27 C26 C31 117.89(13)
C27 C26 C24 121.07(12)
C31 C26 C24 121.02(12)
C28 C27 C26 120.87(13)
C28 C27 H27 119.6
C26 C27 H27 119.6
C27 C28 C29 120.51(13)
C27 C28 H28 119.7
C29 C28 H28 119.7
C28 C29 C30 119.92(13)
C28 C29 H29 120.0
C30 C29 H29 120.0
C31 C30 C29 119.37(13)
C31 C30 C32 121.83(12)
C29 C30 C32 118.79(12)
C30 C31 C26 121.34(13)
C30 C31 H31 119.3
C26 C31 H31 119.3
O2 C32 C30 107.55(11)
O2 C32 C33 112.49(11)
C30 C32 C33 111.75(11)
O2 C32 C44 111.42(11)
C30 C32 C44 112.09(11)
C33 C32 C44 101.58(11)
C34 C33 C38 120.92(14)
C34 C33 C32 128.55(14)
C38 C33 C32 110.50(12)
C33 C34 C35 118.52(15)
C33 C34 H34 120.7
C35 C34 H34 120.7
C36 C35 C34 120.49(16)
C36 C35 H35 119.8
C34 C35 H35 119.8
C35 C36 C37 121.35(16)
C35 C36 H36 119.3
C37 C36 H36 119.3
C36 C37 C38 118.46(16)
C36 C37 H37 120.8
C38 C37 H37 120.8
C37 C38 C33 120.26(15)
C37 C38 C39 131.01(14)
C33 C38 C39 108.69(13)
C40 C39 C44 120.15(15)
C40 C39 C38 131.16(15)
C44 C39 C38 108.67(12)
C41 C40 C39 118.68(15)
C41 C40 H40 120.7
C39 C40 H40 120.7
C40 C41 C42 120.83(15)
C40 C41 H41 119.6
C42 C41 H41 119.6
C41 C42 C43 120.74(16)
C41 C42 H42 119.6
C43 C42 H42 119.6
C44 C43 C42 118.45(15)
C44 C43 H43 120.8
C42 C43 H43 120.8
C43 C44 C39 121.13(14)
C43 C44 C32 128.29(13)
C39 C44 C32 110.54(13)
C13A O1A H1A 110.5(13)
C32A O2A H2A 109.0(15)
C2A C1A C6A 121.42(14)
C2A C1A C13A 127.86(14)
C6A C1A C13A 110.61(13)
C1A C2A C3A 118.30(15)
C1A C2A H2AB 120.9
C3A C2A H2AB 120.9
C4A C3A C2A 120.38(16)
C4A C3A H3A 119.8
C2A C3A H3A 119.8
C5A C4A C3A 121.42(16)
C5A C4A H4A 119.3
C3A C4A H4A 119.3
C4A C5A C6A 118.44(16)
C4A C5A H5A 120.8
C6A C5A H5A 120.8
C5A C6A C1A 120.03(15)
C5A C6A C7A 131.35(14)
C1A C6A C7A 108.61(13)
C8A C7A C12A 120.10(14)
C8A C7A C6A 131.28(14)
C12A C7A C6A 108.57(13)
C9A C8A C7A 118.76(15)
C9A C8A H8A 120.6
C7A C8A H8A 120.6
C10A C9A C8A 120.90(16)
C10A C9A H9A 119.6
C8A C9A H9A 119.6
C9A C10A C11A 120.72(16)
C9A C10A H10A 119.6
C11A C10A H10A 119.6
C12A C11A C10A 118.74(15)
C12A C11A H11A 120.6
C10A C11A H11A 120.6
C11A C12A C7A 120.77(15)
C11A C12A C13A 128.44(14)
C7A C12A C13A 110.69(13)
O1A C13A C12A 112.08(12)
O1A C13A C14A 107.06(11)
C12A C13A C14A 115.11(12)
O1A C13A C1A 113.48(12)
C12A C13A C1A 101.39(11)
C14A C13A C1A 107.77(12)
C19A C14A C15A 119.01(14)
C19A C14A C13A 120.41(13)
C15A C14A C13A 120.29(13)
C16A C15A C14A 120.22(14)
C16A C15A H15A 119.9
C14A C15A H15A 119.9
C17A C16A C15A 120.35(15)
C17A C16A H16A 119.8
C15A C16A H16A 119.8
C16A C17A C18A 120.43(14)
C16A C17A H17A 119.8
C18A C17A H17A 119.8
C17A C18A C19A 118.47(13)
C17A C18A C20A 121.33(13)
C19A C18A C20A 120.20(13)
C14A C19A C18A 121.51(14)
C14A C19A H19A 119.2
C18A C19A H19A 119.2
C25A C20A C21A 118.57(13)
C25A C20A C18A 120.79(13)
C21A C20A C18A 120.64(13)
C22A C21A C20A 120.16(14)
C22A C21A H21A 119.9
C20A C21A H21A 119.9
C21A C22A C23A 120.65(14)
C21A C22A H22A 119.7
C23A C22A H22A 119.7
C22A C23A C24A 120.75(13)
C22A C23A H23A 119.6
C24A C23A H23A 119.6
C23A C24A C25A 117.56(13)
C23A C24A C26A 121.23(12)
C25A C24A C26A 121.21(13)
C20A C25A C24A 122.31(13)
C20A C25A H25A 118.8
C24A C25A H25A 118.8
C27A C26A C31A 117.68(13)
C27A C26A C24A 121.73(13)
C31A C26A C24A 120.58(13)
C28A C27A C26A 120.92(13)
C28A C27A H27A 119.5
C26A C27A H27A 119.5
C29A C28A C27A 120.46(14)
C29A C28A H28A 119.8
C27A C28A H28A 119.8
C28A C29A C30A 119.84(14)
C28A C29A H29A 120.1
C30A C29A H29A 120.1
C31A C30A C29A 119.39(13)
C31A C30A C32A 121.58(13)
C29A C30A C32A 119.03(13)
C30A C31A C26A 121.59(13)
C30A C31A H31A 119.2
C26A C31A H31A 119.2
O2A C32A C33A 111.49(12)
O2A C32A C30A 107.26(11)
C33A C32A C30A 113.03(12)
O2A C32A C44A 110.87(11)
C33A C32A C44A 101.93(12)
C30A C32A C44A 112.30(12)
C34A C33A C38A 120.90(16)
C34A C33A C32A 128.75(15)
C38A C33A C32A 110.35(13)
C33A C34A C35A 118.49(18)
C33A C34A H34A 120.8
C35A C34A H34A 120.8
C36A C35A C34A 120.77(18)
C36A C35A H35A 119.6
C34A C35A H35A 119.6
C35A C36A C37A 121.13(18)
C35A C36A H36A 119.4
C37A C36A H36A 119.4
C36A C37A C38A 118.52(19)
C36A C37A H37A 120.7
C38A C37A H37A 120.7
C37A C38A C33A 120.18(17)
C37A C38A C39A 130.96(16)
C33A C38A C39A 108.86(14)
C40A C39A C44A 120.02(16)
C40A C39A C38A 131.49(16)
C44A C39A C38A 108.48(13)
C41A C40A C39A 118.79(17)
C41A C40A H40A 120.6
C39A C40A H40A 120.6
C40A C41A C42A 121.30(16)
C40A C41A H41A 119.3
C42A C41A H41A 119.3
C41A C42A C43A 120.18(17)
C41A C42A H42A 119.9
C43A C42A H42A 119.9
C44A C43A C42A 118.63(16)
C44A C43A H43A 120.7
C42A C43A H43A 120.7
C43A C44A C39A 121.08(14)
C43A C44A C32A 128.56(14)
C39A C44A C32A 110.36(13)

loop_
_geom_bond_atom_site_label_1
_geom_bond_atom_site_label_2
_geom_bond_distance
O1 C13 1.4276(17)
O1 H1 0.855(9)
O2 C32 1.4458(17)
O2 H2 0.837(9)
C1 C2 1.378(2)
C1 C6 1.402(2)
C1 C13 1.520(2)
C2 C3 1.392(2)
C2 H2AA 0.9500
C3 C4 1.380(3)
C3 H3 0.9500
C4 C5 1.383(3)
C4 H4 0.9500
C5 C6 1.391(2)
C5 H5 0.9500
C6 C7 1.467(2)
C7 C8 1.392(2)
C7 C12 1.399(2)
C8 C9 1.381(3)
C8 H8 0.9500
C9 C10 1.380(3)
C9 H9 0.9500
C10 C11 1.386(2)
C10 H10 0.9500
C11 C12 1.380(2)
C11 H11 0.9500
C12 C13 1.531(2)
C13 C14 1.522(2)
C14 C19 1.3910(19)
C14 C15 1.394(2)
C15 C16 1.384(2)
C15 H15 0.9500
C16 C17 1.390(2)
C16 H16 0.9500
C17 C18 1.396(2)
C17 H17 0.9500
C18 C19 1.390(2)
C18 C20 1.4900(18)
C19 H19 0.9500
C20 C25 1.391(2)
C20 C21 1.395(2)
C21 C22 1.3864(19)
C21 H21 0.9500
C22 C23 1.386(2)
C22 H22 0.9500
C23 C24 1.397(2)
C23 H23 0.9500
C24 C25 1.3984(19)
C24 C26 1.489(2)
C25 H25 0.9500
C26 C27 1.394(2)
C26 C31 1.4056(19)
C27 C28 1.382(2)
C27 H27 0.9500
C28 C29 1.384(2)
C28 H28 0.9500
C29 C30 1.390(2)
C29 H29 0.9500
C30 C31 1.3861(19)
C30 C32 1.5214(19)
C31 H31 0.9500
C32 C33 1.527(2)
C32 C44 1.5304(19)
C33 C34 1.382(2)
C33 C38 1.401(2)
C34 C35 1.391(2)
C34 H34 0.9500
C35 C36 1.384(3)
C35 H35 0.9500
C36 C37 1.384(2)
C36 H36 0.9500
C37 C38 1.388(2)
C37 H37 0.9500
C38 C39 1.472(2)
C39 C40 1.391(2)
C39 C44 1.398(2)
C40 C41 1.385(2)
C40 H40 0.9500
C41 C42 1.385(2)
C41 H41 0.9500
C42 C43 1.394(2)
C42 H42 0.9500
C43 C44 1.375(2)
C43 H43 0.9500
O1A C13A 1.4276(18)
O1A H1A 0.852(9)
O2A C32A 1.4459(17)
O2A H2A 0.849(9)
C1A C2A 1.379(2)
C1A C6A 1.396(2)
C1A C13A 1.529(2)
C2A C3A 1.387(2)
C2A H2AB 0.9500
C3A C4A 1.385(3)
C3A H3A 0.9500
C4A C5A 1.383(2)
C4A H4A 0.9500
C5A C6A 1.385(2)
C5A H5A 0.9500
C6A C7A 1.469(2)
C7A C8A 1.389(2)
C7A C12A 1.400(2)
C8A C9A 1.384(2)
C8A H8A 0.9500
C9A C10A 1.382(2)
C9A H9A 0.9500
C10A C11A 1.389(2)
C10A H10A 0.9500
C11A C12A 1.378(2)
C11A H11A 0.9500
C12A C13A 1.522(2)
C13A C14A 1.523(2)
C14A C19A 1.384(2)
C14A C15A 1.388(2)
C15A C16A 1.384(2)
C15A H15A 0.9500
C16A C17A 1.383(2)
C16A H16A 0.9500
C17A C18A 1.391(2)
C17A H17A 0.9500
C18A C19A 1.395(2)
C18A C20A 1.4894(19)
C19A H19A 0.9500
C20A C25A 1.390(2)
C20A C21A 1.394(2)
C21A C22A 1.381(2)
C21A H21A 0.9500
C22A C23A 1.388(2)
C22A H22A 0.9500
C23A C24A 1.395(2)
C23A H23A 0.9500
C24A C25A 1.4002(19)
C24A C26A 1.491(2)
C25A H25A 0.9500
C26A C27A 1.394(2)
C26A C31A 1.4027(19)
C27A C28A 1.388(2)
C27A H27A 0.9500
C28A C29A 1.381(2)
C28A H28A 0.9500
C29A C30A 1.392(2)
C29A H29A 0.9500
C30A C31A 1.387(2)
C30A C32A 1.5248(19)
C31A H31A 0.9500
C32A C33A 1.521(2)
C32A C44A 1.526(2)
C33A C34A 1.381(2)
C33A C38A 1.397(2)
C34A C35A 1.392(3)
C34A H34A 0.9500
C35A C36A 1.376(3)
C35A H35A 0.9500
C36A C37A 1.387(3)
C36A H36A 0.9500
C37A C38A 1.389(2)
C37A H37A 0.9500
C38A C39A 1.472(2)
C39A C40A 1.385(2)
C39A C44A 1.399(2)
C40A C41A 1.379(3)
C40A H40A 0.9500
C41A C42A 1.385(3)
C41A H41A 0.9500
C42A C43A 1.393(2)
C42A H42A 0.9500
C43A C44A 1.376(2)
C43A H43A 0.9500

loop_
_geom_hbond_atom_site_label_D
_geom_hbond_atom_site_label_H
_geom_hbond_atom_site_label_A
_geom_hbond_site_symmetry_A
_geom_hbond_distance_DH
_geom_hbond_distance_HA
_geom_hbond_distance_DA
_geom_hbond_angle_DHA
_geom_hbond_publ_flag
O1 H1 O2 2_677 0.860(10) 2.066(2) 2.894(2) 162.80(10) y
O2 H2 Cg1 2_577 0.840(10) 3.418(2) 4.163(2) 149.50(10) y
O1A H1A O2A 2_766 0.850(10) 1.989(2) 2.807(2) 160.40(10) y
O2A H2A Cg2 2_666 0.85(2) 3.455(2) 4.169(2) 144.60(10) y

loop_
_geom_torsion_atom_site_label_1
_geom_torsion_atom_site_label_2
_geom_torsion_atom_site_label_3
_geom_torsion_atom_site_label_4
_geom_torsion
C6 C1 C2 C3 -0.8(2)
C13 C1 C2 C3 -178.89(16)
C1 C2 C3 C4 0.4(3)
C2 C3 C4 C5 0.2(3)
C3 C4 C5 C6 -0.4(3)
C4 C5 C6 C1 0.1(2)
C4 C5 C6 C7 178.64(16)
C2 C1 C6 C5 0.6(2)
C13 C1 C6 C5 178.96(14)
C2 C1 C6 C7 -178.32(15)
C13 C1 C6 C7 0.08(17)
C5 C6 C7 C8 2.8(3)
C1 C6 C7 C8 -178.51(17)
C5 C6 C7 C12 -177.63(16)
C1 C6 C7 C12 1.08(17)
C12 C7 C8 C9 0.0(2)
C6 C7 C8 C9 179.56(17)
C7 C8 C9 C10 0.1(3)
C8 C9 C10 C11 -0.4(3)
C9 C10 C11 C12 0.7(3)
C10 C11 C12 C7 -0.6(2)
C10 C11 C12 C13 -177.73(15)
C8 C7 C12 C11 0.3(2)
C6 C7 C12 C11 -179.35(14)
C8 C7 C12 C13 177.85(14)
C6 C7 C12 C13 -1.80(17)
C2 C1 C13 O1 55.8(2)
C6 C1 C13 O1 -122.45(13)
C2 C1 C13 C14 -66.5(2)
C6 C1 C13 C14 115.25(14)
C2 C1 C13 C12 177.18(16)
C6 C1 C13 C12 -1.08(16)
C11 C12 C13 O1 -60.3(2)
C7 C12 C13 O1 122.35(13)
C11 C12 C13 C1 179.10(15)
C7 C12 C13 C1 1.75(16)
C11 C12 C13 C14 58.26(19)
C7 C12 C13 C14 -119.08(13)
O1 C13 C14 C19 28.10(17)
C1 C13 C14 C19 153.19(13)
C12 C13 C14 C19 -94.41(15)
O1 C13 C14 C15 -157.72(13)
C1 C13 C14 C15 -32.64(19)
C12 C13 C14 C15 79.77(16)
C19 C14 C15 C16 0.8(2)
C13 C14 C15 C16 -173.41(13)
C14 C15 C16 C17 -0.5(2)
C15 C16 C17 C18 -0.9(2)
C16 C17 C18 C19 1.8(2)
C16 C17 C18 C20 -177.17(12)
C17 C18 C19 C14 -1.5(2)
C20 C18 C19 C14 177.53(12)
C15 C14 C19 C18 0.1(2)
C13 C14 C19 C18 174.49(12)
C19 C18 C20 C25 -142.93(14)
C17 C18 C20 C25 36.04(19)
C19 C18 C20 C21 36.10(19)
C17 C18 C20 C21 -144.94(14)
C25 C20 C21 C22 -1.1(2)
C18 C20 C21 C22 179.90(13)
C20 C21 C22 C23 0.7(2)
C21 C22 C23 C24 0.5(2)
C22 C23 C24 C25 -1.2(2)
C22 C23 C24 C26 176.48(13)
C21 C20 C25 C24 0.3(2)
C18 C20 C25 C24 179.33(13)
C23 C24 C25 C20 0.9(2)
C26 C24 C25 C20 -176.89(13)
C23 C24 C26 C27 -155.25(14)
C25 C24 C26 C27 22.4(2)
C23 C24 C26 C31 23.0(2)
C25 C24 C26 C31 -159.38(13)
C31 C26 C27 C28 1.1(2)
C24 C26 C27 C28 179.40(13)
C26 C27 C28 C29 -2.1(2)
C27 C28 C29 C30 0.3(2)
C28 C29 C30 C31 2.4(2)
C28 C29 C30 C32 -178.89(13)
C29 C30 C31 C26 -3.4(2)
C32 C30 C31 C26 177.94(13)
C27 C26 C31 C30 1.6(2)
C24 C26 C31 C30 -176.63(13)
C31 C30 C32 O2 -15.88(18)
C29 C30 C32 O2 165.48(12)
C31 C30 C32 C33 108.04(15)
C29 C30 C32 C33 -70.61(16)
C31 C30 C32 C44 -138.68(14)
C29 C30 C32 C44 42.67(18)
O2 C32 C33 C34 63.47(18)
C30 C32 C33 C34 -57.62(19)
C44 C32 C33 C34 -177.30(14)
O2 C32 C33 C38 -118.49(13)
C30 C32 C33 C38 120.42(13)
C44 C32 C33 C38 0.74(15)
C38 C33 C34 C35 -0.1(2)
C32 C33 C34 C35 177.76(14)
C33 C34 C35 C36 0.5(2)
C34 C35 C36 C37 -0.3(3)
C35 C36 C37 C38 -0.2(2)
C36 C37 C38 C33 0.6(2)
C36 C37 C38 C39 -177.10(15)
C34 C33 C38 C37 -0.4(2)
C32 C33 C38 C37 -178.64(13)
C34 C33 C38 C39 177.73(13)
C32 C33 C38 C39 -0.48(16)
C37 C38 C39 C40 -0.4(3)
C33 C38 C39 C40 -178.32(15)
C37 C38 C39 C44 177.87(16)
C33 C38 C39 C44 -0.02(16)
C44 C39 C40 C41 -1.1(2)
C38 C39 C40 C41 177.07(15)
C39 C40 C41 C42 0.6(2)
C40 C41 C42 C43 0.1(2)
C41 C42 C43 C44 -0.3(2)
C42 C43 C44 C39 -0.2(2)
C42 C43 C44 C32 -178.00(14)
C40 C39 C44 C43 0.9(2)
C38 C39 C44 C43 -177.61(13)
C40 C39 C44 C32 179.03(13)
C38 C39 C44 C32 0.51(16)
O2 C32 C44 C43 -62.81(19)
C30 C32 C44 C43 57.77(19)
C33 C32 C44 C43 177.20(14)
O2 C32 C44 C39 119.23(13)
C30 C32 C44 C39 -120.18(13)
C33 C32 C44 C39 -0.75(15)
C6A C1A C2A C3A -0.1(2)
C13A C1A C2A C3A 175.92(15)
C1A C2A C3A C4A -1.0(3)
C2A C3A C4A C5A 1.5(3)
C3A C4A C5A C6A -0.8(3)
C4A C5A C6A C1A -0.3(2)
C4A C5A C6A C7A -179.59(16)
C2A C1A C6A C5A 0.7(2)
C13A C1A C6A C5A -175.89(14)
C2A C1A C6A C7A -179.80(14)
C13A C1A C6A C7A 3.56(17)
C5A C6A C7A C8A -5.3(3)
C1A C6A C7A C8A 175.30(16)
C5A C6A C7A C12A 177.18(16)
C1A C6A C7A C12A -2.18(17)
C12A C7A C8A C9A 0.6(2)
C6A C7A C8A C9A -176.65(15)
C7A C8A C9A C10A -0.1(2)
C8A C9A C10A C11A 0.2(3)
C9A C10A C11A C12A -0.7(2)
C10A C11A C12A C7A 1.2(2)
C10A C11A C12A C13A 177.29(15)
C8A C7A C12A C11A -1.1(2)
C6A C7A C12A C11A 176.70(14)
C8A C7A C12A C13A -177.87(13)
C6A C7A C12A C13A -0.06(17)
C11A C12A C13A O1A -53.1(2)
C7A C12A C13A O1A 123.37(14)
C11A C12A C13A C14A 69.6(2)
C7A C12A C13A C14A -113.97(14)
C11A C12A C13A C1A -174.42(15)
C7A C12A C13A C1A 2.02(16)
C2A C1A C13A O1A 59.9(2)
C6A C1A C13A O1A -123.76(14)
C2A C1A C13A C12A -179.77(15)
C6A C1A C13A C12A -3.40(16)
C2A C1A C13A C14A -58.50(19)
C6A C1A C13A C14A 117.87(13)
O1A C13A C14A C19A -18.55(18)
C12A C13A C14A C19A -143.86(14)
C1A C13A C14A C19A 103.86(15)
O1A C13A C14A C15A 167.68(14)
C12A C13A C14A C15A 42.36(19)
C1A C13A C14A C15A -69.92(17)
C19A C14A C15A C16A 0.5(2)
C13A C14A C15A C16A 174.32(15)
C14A C15A C16A C17A -0.2(3)
C15A C16A C17A C18A 0.0(3)
C16A C17A C18A C19A -0.1(2)
C16A C17A C18A C20A -179.40(14)
C15A C14A C19A C18A -0.5(2)
C13A C14A C19A C18A -174.35(13)
C17A C18A C19A C14A 0.3(2)
C20A C18A C19A C14A 179.63(13)
C17A C18A C20A C25A -34.0(2)
C19A C18A C20A C25A 146.67(14)
C17A C18A C20A C21A 145.90(14)
C19A C18A C20A C21A -33.4(2)
C25A C20A C21A C22A 0.2(2)
C18A C20A C21A C22A -179.69(13)
C20A C21A C22A C23A 0.2(2)
C21A C22A C23A C24A -0.6(2)
C22A C23A C24A C25A 0.5(2)
C22A C23A C24A C26A -179.85(13)
C21A C20A C25A C24A -0.3(2)
C18A C20A C25A C24A 179.59(13)
C23A C24A C25A C20A 0.0(2)
C26A C24A C25A C20A -179.71(13)
C23A C24A C26A C27A 161.96(14)
C25A C24A C26A C27A -18.4(2)
C23A C24A C26A C31A -17.1(2)
C25A C24A C26A C31A 162.58(13)
C31A C26A C27A C28A -0.4(2)
C24A C26A C27A C28A -179.53(14)
C26A C27A C28A C29A 2.6(2)
C27A C28A C29A C30A -1.9(2)
C28A C29A C30A C31A -1.0(2)
C28A C29A C30A C32A 178.74(14)
C29A C30A C31A C26A 3.2(2)
C32A C30A C31A C26A -176.55(13)
C27A C26A C31A C30A -2.4(2)
C24A C26A C31A C30A 176.67(13)
C31A C30A C32A O2A 6.98(18)
C29A C30A C32A O2A -172.73(13)
C31A C30A C32A C33A -116.31(15)
C29A C30A C32A C33A 63.98(17)
C31A C30A C32A C44A 129.03(14)
C29A C30A C32A C44A -50.67(18)
O2A C32A C33A C34A -62.11(19)
C30A C32A C33A C34A 58.8(2)
C44A C32A C33A C34A 179.56(14)
O2A C32A C33A C38A 116.84(13)
C30A C32A C33A C38A -122.23(13)
C44A C32A C33A C38A -1.49(15)
C38A C33A C34A C35A 0.1(2)
C32A C33A C34A C35A 178.95(14)
C33A C34A C35A C36A 0.7(2)
C34A C35A C36A C37A -1.1(3)
C35A C36A C37A C38A 0.6(3)
C36A C37A C38A C33A 0.2(2)
C36A C37A C38A C39A 179.37(16)
C34A C33A C38A C37A -0.5(2)
C32A C33A C38A C37A -179.59(14)
C34A C33A C38A C39A -179.89(13)
C32A C33A C38A C39A 1.06(17)
C37A C38A C39A C40A 0.2(3)
C33A C38A C39A C40A 179.42(16)
C37A C38A C39A C44A -179.38(16)
C33A C38A C39A C44A -0.12(17)
C44A C39A C40A C41A 0.5(2)
C38A C39A C40A C41A -179.00(16)
C39A C40A C41A C42A -0.5(3)
C40A C41A C42A C43A 0.4(3)
C41A C42A C43A C44A -0.3(2)
C42A C43A C44A C39A 0.3(2)
C42A C43A C44A C32A -179.63(15)
C40A C39A C44A C43A -0.4(2)
C38A C39A C44A C43A 179.16(14)
C40A C39A C44A C32A 179.53(14)
C38A C39A C44A C32A -0.87(17)
O2A C32A C44A C43A 62.61(19)
C33A C32A C44A C43A -178.62(15)
C30A C32A C44A C43A -57.4(2)
O2A C32A C44A C39A -117.36(14)
C33A C32A C44A C39A 1.41(15)
C30A C32A C44A C39A 122.66(14)
